data_4112725
loop_
_publ_author_name
'Hicham Elhamzaoui'
'Bernard Jousseaume'
'Hocine Riague'
'Thierry Toupance'
'Philippe Dieudonn\'e'
'C\'ecile Zakri'
'Maryse Maugey'
'Hassan Allouchi'

_publ_contact_author 'Dr. Bernard Jousseaume'
_publ_contact_author_email b.jousseaume@lcoo.u-bordeaux1.fr
_publ_contact_author_fax 33(0)540006994
_publ_contact_author_phone 33(0)540006443
_publ_section_title
;
 Self-Assembled Tin-Based Bridged Hybrid Materials
;
_journal_name_full 'Journal of the American Chemical Society'
_journal_page_first 8130
_journal_page_last 8131
_journal_paper_doi 10.1021/ja048272f
_journal_volume 126
_journal_year 2004
_chemical_formula_sum 'C25 H39 Sn'
_chemical_formula_weight 458.25
_chemical_name_systematic
;
 4,4'-bis(tricyclohexylstannylmethyl)biphenyl
;
_space_group_IT_number 2
_symmetry_cell_setting triclinic
_symmetry_space_group_name_Hall '-P 1'
_symmetry_space_group_name_H-M 'P -1'
_atom_sites_solution_hydrogens geom
_atom_sites_solution_primary direct
_atom_sites_solution_secondary difmap
_audit_creation_date 2004-03-19T13:51:55-00:00
_audit_creation_method 'WinGX routine CIF_UPDATE'
_cell_angle_alpha 96.19(2)
_cell_angle_beta 102.92(1)
_cell_angle_gamma 110.07(2)
_cell_formula_units_Z 2
_cell_length_a 8.548(2)
_cell_length_b 10.347(4)
_cell_length_c 14.667(3)
_cell_measurement_reflns_used 25
_cell_measurement_temperature 296(2)
_cell_measurement_theta_max 20
_cell_measurement_theta_min 10
_cell_volume 1163.2(6)
_computing_structure_refinement 'SHELXL-97 (Sheldrick, 1997)'
_computing_structure_solution 'SHELXS-97 (Sheldrick, 1990)'
_diffrn_ambient_temperature 296(2)
_diffrn_measured_fraction_theta_full 0.996
_diffrn_measured_fraction_theta_max 0.996
_diffrn_measurement_device_type 'Enraf CAD-4'
_diffrn_measurement_method \w-2t
_diffrn_radiation_monochromator graphite
_diffrn_radiation_type MoK\a
_diffrn_radiation_wavelength 0.71073
_diffrn_reflns_av_R_equivalents 0.0246
_diffrn_reflns_av_unetI/netI 0.1246
_diffrn_reflns_limit_h_max 12
_diffrn_reflns_limit_h_min 0
_diffrn_reflns_limit_k_max 13
_diffrn_reflns_limit_k_min -14
_diffrn_reflns_limit_l_max 20
_diffrn_reflns_limit_l_min -20
_diffrn_reflns_number 6950
_diffrn_reflns_theta_full 29.98
_diffrn_reflns_theta_max 29.98
_diffrn_reflns_theta_min 2.14
_diffrn_standards_number 2
_exptl_absorpt_coefficient_mu 1.104
_exptl_absorpt_correction_T_max 0.9960
_exptl_absorpt_correction_T_min 0.8094
_exptl_absorpt_correction_type psi-scan
_exptl_absorpt_process_details
;
North A.C.T., Phillips D.C. & Mathews F.S. (1968) Acta. Cryst. A24, 351
        Number of psi-scan sets used was   3
        Theta correction was applied.
        Averaged transmission function was used.
        No Fourier smoothing was applied.
;
_exptl_crystal_colour colourless
_exptl_crystal_density_diffrn 1.308
_exptl_crystal_description needle
_exptl_crystal_F_000 478
_exptl_crystal_size_max 0.38
_exptl_crystal_size_mid 0.25
_exptl_crystal_size_min 0.05
_refine_diff_density_max 1.568
_refine_diff_density_min -0.664
_refine_diff_density_rms 0.15
_refine_ls_extinction_method none
_refine_ls_goodness_of_fit_ref 1.054
_refine_ls_hydrogen_treatment mixed
_refine_ls_matrix_type full
_refine_ls_number_parameters 237
_refine_ls_number_reflns 6731
_refine_ls_number_restraints 4
_refine_ls_restrained_S_all 1.055
_refine_ls_R_factor_all 0.1514
_refine_ls_R_factor_gt 0.0797
_refine_ls_structure_factor_coef Fsqd
_refine_ls_weighting_details 'calc w=1/[\s^2^(Fo^2^)+(0.0787P)^2^+4.5340P] where P=(Fo^2^+2Fc^2^)/3'
_refine_ls_weighting_scheme calc
_refine_ls_wR_factor_gt 0.1838
_refine_ls_wR_factor_ref 0.2089
_reflns_number_gt 3533
_reflns_number_total 6731
_reflns_threshold_expression >2sigma(I)
_cod_data_source_file ja048272fsi20040524_034913.cif
_cod_data_source_block H.Allouchi
_cod_database_code 4112725
_exptl_absorpt_correction_t_ave 0.8837
_exptl_absorpt_rmerge_before 0.0149
_exptl_absorpt_rmerge_after 0.0149
_exptl_absorpt_theta_corr_max 1.0000
_exptl_absorpt_theta_corr_min 0.9992

loop_
_symmetry_equiv_pos_as_xyz
'x, y, z'
'-x, -y, -z'

loop_
_atom_site_label
_atom_site_type_symbol
_atom_site_fract_x
_atom_site_fract_y
_atom_site_fract_z
_atom_site_U_iso_or_equiv
_atom_site_adp_type
_atom_site_occupancy
_atom_site_symmetry_multiplicity
_atom_site_calc_flag
_atom_site_refinement_flags
Sn1 Sn 0.01833(7) 0.30253(6) 0.26555(4) 0.04122(19) Uani 1 1 d .
C25 C -0.1255(12) 0.1522(11) 0.4915(7) 0.069(3) Uani 1 1 d D
H25 H -0.0149 0.1516 0.5133 0.083 Uiso 1 1 calc R
C20 C -0.1482(11) 0.2456(9) 0.4366(6) 0.051(2) Uani 1 1 d D
C1 C -0.1909(13) 0.3196(15) 0.1615(8) 0.094(4) Uani 1 1 d D
H1 H -0.2138 0.3956 0.1948 0.112 Uiso 1 1 calc R
C23 C -0.4269(10) 0.0502(8) 0.4869(5) 0.0430(17) Uani 1 1 d .
C7 C 0.2611(10) 0.4674(8) 0.2669(6) 0.0444(18) Uani 1 1 d .
H7 H 0.2726 0.4578 0.2018 0.053 Uiso 1 1 calc R
C24 C -0.2598(12) 0.0588(11) 0.5159(7) 0.068(3) Uani 1 1 d .
H24 H -0.2359 -0.002 0.5542 0.082 Uiso 1 1 calc R
C8 C 0.2651(12) 0.6134(9) 0.2962(7) 0.059(2) Uani 1 1 d .
H8A H 0.1719 0.6261 0.2513 0.071 Uiso 1 1 calc R
H8B H 0.2455 0.6232 0.3588 0.071 Uiso 1 1 calc R
C14 C -0.1144(14) -0.0268(10) 0.2317(9) 0.076(3) Uani 1 1 d .
H14A H -0.2055 -0.0293 0.1776 0.092 Uiso 1 1 calc R
H14B H -0.1539 -0.0202 0.2885 0.092 Uiso 1 1 calc R
C21 C -0.3185(13) 0.2356(12) 0.4035(7) 0.069(3) Uani 1 1 d .
H21 H -0.3413 0.2954 0.3641 0.083 Uiso 1 1 calc R
C19 C -0.0041(12) 0.3523(10) 0.4075(7) 0.063(2) Uani 1 1 d .
H19A H 0.1055 0.3672 0.4526 0.075 Uiso 1 1 calc R
H19B H -0.0202 0.4409 0.4141 0.075 Uiso 1 1 calc R
C9 C 0.4359(15) 0.7262(9) 0.2993(8) 0.074(3) Uani 1 1 d .
H9A H 0.4361 0.8175 0.3228 0.089 Uiso 1 1 calc R
H9B H 0.449 0.7243 0.2352 0.089 Uiso 1 1 calc R
C12 C 0.4138(12) 0.4484(10) 0.3309(8) 0.067(3) Uani 1 1 d .
H12A H 0.4135 0.3568 0.3079 0.08 Uiso 1 1 calc R
H12B H 0.4005 0.4507 0.395 0.08 Uiso 1 1 calc R
C22 C -0.4534(12) 0.1420(12) 0.4263(8) 0.069(3) Uani 1 1 d .
H22 H -0.565 0.1387 0.4013 0.083 Uiso 1 1 calc R
C4 C -0.4426(18) 0.288(2) -0.0197(10) 0.147(8) Uani 1 1 d D
H4A H -0.4378 0.2138 -0.0642 0.177 Uiso 1 1 calc R
H4B H -0.5303 0.319 -0.0532 0.177 Uiso 1 1 calc R
C13 C 0.0479(11) 0.1014(9) 0.2427(7) 0.053(2) Uani 1 1 d .
H13 H 0.1356 0.1021 0.2989 0.064 Uiso 1 1 calc R
C10 C 0.5883(13) 0.7051(11) 0.3637(9) 0.077(3) Uani 1 1 d .
H10A H 0.6959 0.7754 0.3609 0.093 Uiso 1 1 calc R
H10B H 0.5825 0.7182 0.4291 0.093 Uiso 1 1 calc R
C15 C -0.0800(18) -0.1621(11) 0.2165(9) 0.086(4) Uani 1 1 d .
H15A H 0.0035 -0.1634 0.273 0.104 Uiso 1 1 calc R
H15B H -0.1868 -0.2424 0.207 0.104 Uiso 1 1 calc R
C17 C 0.152(2) -0.0495(13) 0.1441(12) 0.109(5) Uani 1 1 d .
H17A H 0.1932 -0.0566 0.0881 0.131 Uiso 1 1 calc R
H17B H 0.2404 -0.0478 0.1991 0.131 Uiso 1 1 calc R
C18 C 0.1160(18) 0.0862(12) 0.1582(10) 0.088(4) Uani 1 1 d .
H18A H 0.2226 0.1663 0.1667 0.106 Uiso 1 1 calc R
H18B H 0.0324 0.086 0.1012 0.106 Uiso 1 1 calc R
C16 C -0.0118(16) -0.1734(11) 0.1318(9) 0.082(3) Uani 1 1 d .
H16A H -0.098 -0.1779 0.0746 0.098 Uiso 1 1 calc R
H16B H 0.0109 -0.259 0.1243 0.098 Uiso 1 1 calc R
C11 C 0.5885(13) 0.5616(13) 0.3348(11) 0.097(4) Uani 1 1 d .
H11A H 0.6809 0.5491 0.3804 0.117 Uiso 1 1 calc R
H11B H 0.6095 0.5523 0.2726 0.117 Uiso 1 1 calc R
C2 C -0.3629(15) 0.2006(18) 0.1314(11) 0.130(6) Uani 1 1 d D
H2A H -0.4029 0.1821 0.1873 0.156 Uiso 1 1 calc R
H2B H -0.3493 0.117 0.1036 0.156 Uiso 1 1 calc R
C6 C -0.1356(16) 0.3764(18) 0.0787(10) 0.123(6) Uani 1 1 d .
H6A H -0.1005 0.3101 0.045 0.148 Uiso 1 1 calc R
H6B H -0.035 0.4635 0.1035 0.148 Uiso 1 1 calc R
C3 C -0.4981(16) 0.228(2) 0.0600(11) 0.150(8) Uani 1 1 d D
H3A H -0.5973 0.1408 0.0336 0.181 Uiso 1 1 calc R
H3B H -0.5365 0.2924 0.0937 0.181 Uiso 1 1 calc R
C5 C -0.2762(19) 0.4047(17) 0.0068(11) 0.130(6) Uani 1 1 d D
H5A H -0.2891 0.4885 0.0347 0.156 Uiso 1 1 calc R
H5B H -0.2392 0.4219 -0.0502 0.156 Uiso 1 1 calc R

loop_
_atom_site_aniso_label
_atom_site_aniso_U_11
_atom_site_aniso_U_22
_atom_site_aniso_U_33
_atom_site_aniso_U_23
_atom_site_aniso_U_13
_atom_site_aniso_U_12
Sn1 0.0366(3) 0.0428(3) 0.0399(3) 0.0091(2) 0.0118(2) 0.0088(2)
C25 0.040(5) 0.087(7) 0.075(7) 0.037(6) 0.011(5) 0.013(5)
C20 0.052(5) 0.052(5) 0.040(4) 0.001(4) 0.022(4) 0.005(4)
C1 0.050(6) 0.139(11) 0.067(7) 0.008(7) 0.005(5) 0.015(7)
C23 0.038(4) 0.054(5) 0.037(4) 0.013(3) 0.008(3) 0.018(3)
C7 0.043(4) 0.046(4) 0.042(4) 0.009(3) 0.017(3) 0.011(3)
C24 0.049(5) 0.081(7) 0.071(6) 0.037(5) 0.012(5) 0.018(5)
C8 0.055(5) 0.050(5) 0.064(6) 0.006(4) 0.014(4) 0.014(4)
C14 0.075(7) 0.052(6) 0.096(8) 0.001(5) 0.046(6) 0.005(5)
C21 0.064(6) 0.092(7) 0.076(7) 0.050(6) 0.031(5) 0.044(6)
C19 0.056(5) 0.064(6) 0.058(5) 0.011(5) 0.026(5) 0.005(4)
C9 0.092(8) 0.035(5) 0.080(7) 0.013(5) 0.021(6) 0.007(5)
C12 0.047(5) 0.057(6) 0.093(8) 0.029(5) 0.011(5) 0.016(4)
C22 0.044(5) 0.092(7) 0.085(7) 0.041(6) 0.025(5) 0.032(5)
C4 0.082(10) 0.24(2) 0.091(10) 0.077(13) 0.001(8) 0.025(12)
C13 0.039(4) 0.050(5) 0.057(5) 0.006(4) 0.002(4) 0.011(4)
C10 0.049(6) 0.063(6) 0.088(8) 0.005(6) 0.012(5) -0.009(5)
C15 0.112(10) 0.055(6) 0.086(8) 0.015(6) 0.036(7) 0.017(6)
C17 0.121(11) 0.079(8) 0.142(13) 0.002(8) 0.073(10) 0.040(8)
C18 0.106(9) 0.061(6) 0.110(10) 0.021(6) 0.062(8) 0.027(6)
C16 0.096(9) 0.057(6) 0.088(8) 0.007(6) 0.022(7) 0.028(6)
C11 0.036(5) 0.086(8) 0.138(12) 0.004(8) 0.003(6) 0.004(5)
C2 0.050(7) 0.193(17) 0.117(12) 0.053(12) 0.010(7) 0.012(9)
C6 0.068(8) 0.179(15) 0.091(9) 0.081(10) -0.009(7) 0.012(9)
C3 0.047(7) 0.25(2) 0.116(12) 0.073(14) -0.002(7) 0.012(10)
C5 0.106(11) 0.137(13) 0.101(11) 0.064(10) -0.011(9) 0.004(10)

loop_
_atom_type_symbol
_atom_type_description
_atom_type_scat_dispersion_real
_atom_type_scat_dispersion_imag
_atom_type_scat_source
C C 0.0033 0.0016 'International Tables Vol C Tables 4.2.6.8 and 6.1.1.4'
H H 0 0 'International Tables Vol C Tables 4.2.6.8 and 6.1.1.4'
Sn Sn -0.6537 1.4246 'International Tables Vol C Tables 4.2.6.8 and 6.1.1.4'

loop_
_geom_angle_atom_site_label_1
_geom_angle_atom_site_label_2
_geom_angle_atom_site_label_3
_geom_angle
_geom_angle_site_symmetry_3
C1 Sn1 C19 110.2(5) .
C1 Sn1 C13 115.1(4) .
C19 Sn1 C13 110.5(4) .
C1 Sn1 C7 109.0(4) .
C19 Sn1 C7 103.3(3) .
C13 Sn1 C7 108.1(3) .
C20 C25 C24 122.3(9) .
C20 C25 H25 118.9 .
C24 C25 H25 118.9 .
C25 C20 C21 115.3(8) .
C25 C20 C19 124.8(9) .
C21 C20 C19 119.9(8) .
C2 C1 C6 112.8(11) .
C2 C1 Sn1 118.9(10) .
C6 C1 Sn1 112.6(8) .
C2 C1 H1 103.4 .
C6 C1 H1 103.4 .
Sn1 C1 H1 103.4 .
C24 C23 C22 114.8(8) .
C24 C23 C23 123.8(9) 2_456
C22 C23 C23 121.4(9) 2_456
C8 C7 C12 110.4(7) .
C8 C7 Sn1 112.8(6) .
C12 C7 Sn1 110.5(5) .
C8 C7 H7 107.6 .
C12 C7 H7 107.6 .
Sn1 C7 H7 107.6 .
C23 C24 C25 123.4(9) .
C23 C24 H24 118.3 .
C25 C24 H24 118.3 .
C9 C8 C7 112.1(8) .
C9 C8 H8A 109.2 .
C7 C8 H8A 109.2 .
C9 C8 H8B 109.2 .
C7 C8 H8B 109.2 .
H8A C8 H8B 107.9 .
C13 C14 C15 111.1(9) .
C13 C14 H14A 109.4 .
C15 C14 H14A 109.4 .
C13 C14 H14B 109.4 .
C15 C14 H14B 109.4 .
H14A C14 H14B 108 .
C22 C21 C20 122.9(9) .
C22 C21 H21 118.5 .
C20 C21 H21 118.5 .
C20 C19 Sn1 117.5(6) .
C20 C19 H19A 107.9 .
Sn1 C19 H19A 107.9 .
C20 C19 H19B 107.9 .
Sn1 C19 H19B 107.9 .
H19A C19 H19B 107.2 .
C8 C9 C10 111.4(8) .
C8 C9 H9A 109.4 .
C10 C9 H9A 109.4 .
C8 C9 H9B 109.4 .
C10 C9 H9B 109.4 .
H9A C9 H9B 108 .
C7 C12 C11 112.8(8) .
C7 C12 H12A 109 .
C11 C12 H12A 109 .
C7 C12 H12B 109 .
C11 C12 H12B 109 .
H12A C12 H12B 107.8 .
C21 C22 C23 121.2(9) .
C21 C22 H22 119.4 .
C23 C22 H22 119.4 .
C5 C4 C3 115.6(13) .
C5 C4 H4A 108.4 .
C3 C4 H4A 108.4 .
C5 C4 H4B 108.4 .
C3 C4 H4B 108.4 .
H4A C4 H4B 107.4 .
C18 C13 C14 109.3(8) .
C18 C13 Sn1 110.6(6) .
C14 C13 Sn1 115.2(6) .
C18 C13 H13 107.1 .
C14 C13 H13 107.1 .
Sn1 C13 H13 107.1 .
C11 C10 C9 111.9(9) .
C11 C10 H10A 109.2 .
C9 C10 H10A 109.2 .
C11 C10 H10B 109.2 .
C9 C10 H10B 109.2 .
H10A C10 H10B 107.9 .
C16 C15 C14 111.1(9) .
C16 C15 H15A 109.4 .
C14 C15 H15A 109.4 .
C16 C15 H15B 109.4 .
C14 C15 H15B 109.4 .
H15A C15 H15B 108 .
C16 C17 C18 109.4(11) .
C16 C17 H17A 109.8 .
C18 C17 H17A 109.8 .
C16 C17 H17B 109.8 .
C18 C17 H17B 109.8 .
H17A C17 H17B 108.2 .
C13 C18 C17 112.2(10) .
C13 C18 H18A 109.2 .
C17 C18 H18A 109.2 .
C13 C18 H18B 109.2 .
C17 C18 H18B 109.2 .
H18A C18 H18B 107.9 .
C15 C16 C17 110.4(10) .
C15 C16 H16A 109.6 .
C17 C16 H16A 109.6 .
C15 C16 H16B 109.6 .
C17 C16 H16B 109.6 .
H16A C16 H16B 108.1 .
C10 C11 C12 110.3(10) .
C10 C11 H11A 109.6 .
C12 C11 H11A 109.6 .
C10 C11 H11B 109.6 .
C12 C11 H11B 109.6 .
H11A C11 H11B 108.1 .
C1 C2 C3 113.1(13) .
C1 C2 H2A 109 .
C3 C2 H2A 109 .
C1 C2 H2B 109 .
C3 C2 H2B 109 .
H2A C2 H2B 107.8 .
C1 C6 C5 114.7(12) .
C1 C6 H6A 108.6 .
C5 C6 H6A 108.6 .
C1 C6 H6B 108.6 .
C5 C6 H6B 108.6 .
H6A C6 H6B 107.6 .
C4 C3 C2 115.8(13) .
C4 C3 H3A 108.3 .
C2 C3 H3A 108.3 .
C4 C3 H3B 108.3 .
C2 C3 H3B 108.3 .
H3A C3 H3B 107.4 .
C4 C5 C6 112.2(12) .
C4 C5 H5A 109.2 .
C6 C5 H5A 109.2 .
C4 C5 H5B 109.2 .
C6 C5 H5B 109.2 .
H5A C5 H5B 107.9 .

loop_
_geom_bond_atom_site_label_1
_geom_bond_atom_site_label_2
_geom_bond_distance
_geom_bond_site_symmetry_2
Sn1 C1 2.147(12) .
Sn1 C19 2.156(9) .
Sn1 C13 2.180(9) .
Sn1 C7 2.182(7) .
C25 C20 1.360(11) .
C25 C24 1.370(13) .
C25 H25 0.93 .
C20 C21 1.391(13) .
C20 C19 1.525(11) .
C1 C2 1.491(13) .
C1 C6 1.505(17) .
C1 H1 0.98 .
C23 C24 1.365(12) .
C23 C22 1.409(12) .
C23 C23 1.483(15) 2_456
C7 C8 1.512(12) .
C7 C12 1.514(12) .
C7 H7 0.98 .
C24 H24 0.93 .
C8 C9 1.512(13) .
C8 H8A 0.97 .
C8 H8B 0.97 .
C14 C13 1.517(12) .
C14 C15 1.530(15) .
C14 H14A 0.97 .
C14 H14B 0.97 .
C21 C22 1.361(13) .
C21 H21 0.93 .
C19 H19A 0.97 .
C19 H19B 0.97 .
C9 C10 1.525(15) .
C9 H9A 0.97 .
C9 H9B 0.97 .
C12 C11 1.533(14) .
C12 H12A 0.97 .
C12 H12B 0.97 .
C22 H22 0.93 .
C4 C5 1.451(14) .
C4 C3 1.475(14) .
C4 H4A 0.97 .
C4 H4B 0.97 .
C13 C18 1.499(14) .
C13 H13 0.98 .
C10 C11 1.500(17) .
C10 H10A 0.97 .
C10 H10B 0.97 .
C15 C16 1.495(16) .
C15 H15A 0.97 .
C15 H15B 0.97 .
C17 C16 1.495(17) .
C17 C18 1.538(16) .
C17 H17A 0.97 .
C17 H17B 0.97 .
C18 H18A 0.97 .
C18 H18B 0.97 .
C16 H16A 0.97 .
C16 H16B 0.97 .
C11 H11A 0.97 .
C11 H11B 0.97 .
C2 C3 1.505(19) .
C2 H2A 0.97 .
C2 H2B 0.97 .
C6 C5 1.544(18) .
C6 H6A 0.97 .
C6 H6B 0.97 .
C3 H3A 0.97 .
C3 H3B 0.97 .
C5 H5A 0.97 .
C5 H5B 0.97 .

loop_
_geom_torsion_atom_site_label_1
_geom_torsion_atom_site_label_2
_geom_torsion_atom_site_label_3
_geom_torsion_atom_site_label_4
_geom_torsion
_geom_torsion_site_symmetry_1
C24 C25 C20 C21 -2.7(15) .
C24 C25 C20 C19 179.7(10) .
C19 Sn1 C1 C2 -81.1(12) .
C13 Sn1 C1 C2 44.7(13) .
C7 Sn1 C1 C2 166.2(11) .
C19 Sn1 C1 C6 143.7(11) .
C13 Sn1 C1 C6 -90.5(12) .
C7 Sn1 C1 C6 31.0(12) .
C1 Sn1 C7 C8 62.5(7) .
C19 Sn1 C7 C8 -54.7(7) .
C13 Sn1 C7 C8 -171.8(6) .
C1 Sn1 C7 C12 -173.4(7) .
C19 Sn1 C7 C12 69.4(7) .
C13 Sn1 C7 C12 -47.7(7) .
C22 C23 C24 C25 2.3(16) .
C23 C23 C24 C25 -179.8(11) 2_456
C20 C25 C24 C23 0.6(18) .
C12 C7 C8 C9 54.3(10) .
Sn1 C7 C8 C9 178.4(7) .
C25 C20 C21 C22 1.8(16) .
C19 C20 C21 C22 179.6(10) .
C25 C20 C19 Sn1 100.5(10) .
C21 C20 C19 Sn1 -77.0(11) .
C1 Sn1 C19 C20 72.1(9) .
C13 Sn1 C19 C20 -56.2(8) .
C7 Sn1 C19 C20 -171.6(7) .
C7 C8 C9 C10 -54.9(12) .
C8 C7 C12 C11 -54.5(12) .
Sn1 C7 C12 C11 -179.9(8) .
C20 C21 C22 C23 1.1(18) .
C24 C23 C22 C21 -3.0(15) .
C23 C23 C22 C21 179.0(11) 2_456
C15 C14 C13 C18 55.0(13) .
C15 C14 C13 Sn1 -179.8(8) .
C1 Sn1 C13 C18 71.4(8) .
C19 Sn1 C13 C18 -163.0(7) .
C7 Sn1 C13 C18 -50.6(8) .
C1 Sn1 C13 C14 -53.2(9) .
C19 Sn1 C13 C14 72.4(8) .
C7 Sn1 C13 C14 -175.2(7) .
C8 C9 C10 C11 55.3(13) .
C13 C14 C15 C16 -56.7(14) .
C14 C13 C18 C17 -56.4(14) .
Sn1 C13 C18 C17 175.7(9) .
C16 C17 C18 C13 58.3(16) .
C14 C15 C16 C17 58.2(15) .
C18 C17 C16 C15 -58.0(16) .
C9 C10 C11 C12 -54.4(14) .
C7 C12 C11 C10 54.8(14) .
C6 C1 C2 C3 -46(2) .
Sn1 C1 C2 C3 178.6(12) .
C2 C1 C6 C5 48(2) .
Sn1 C1 C6 C5 -174.2(12) .
C5 C4 C3 C2 -47(3) .
C1 C2 C3 C4 46(2) .
C3 C4 C5 C6 46(3) .
C1 C6 C5 C4 -47(2) .
